data_2017144
loop_
_publ_author_name
'G\"orbitz, Carl Henrik'
'Rissanen, Kari'
'Valkonen, Arto'
'Husab\/o, \%Asmund'

_publ_section_title
;
 Molecular aggregation in selected crystalline 1:1 complexes of
 hydrophobic <small>D</small>- and <small>L</small>-amino acids. IV.
 The <small>L</small>-phenylalanine series
;
_journal_coeditor_code SK3316
_journal_issue 6
_journal_name_full 'Acta Crystallographica Section C'
_journal_page_first o267
_journal_page_last o272
_journal_paper_doi 10.1107/S0108270109014309
_journal_volume 65
_journal_year 2009
_chemical_formula_iupac 'C9 H11 N O2, C5 H11 N O2 S'
_chemical_formula_moiety 'C9 H11 N O2, C5 H11 N O2 S'
_chemical_formula_sum 'C14 H22 N2 O4 S'
_chemical_formula_weight 314.40
_chemical_name_systematic
;
L-Phenylalanine--D-methionine (1/1)
;
_space_group_IT_number 4
_symmetry_cell_setting monoclinic
_symmetry_space_group_name_Hall 'P 2yb'
_symmetry_space_group_name_H-M 'P 1 21 1'
_atom_sites_solution_hydrogens geom
_atom_sites_solution_primary direct
_atom_sites_solution_secondary difmap
_audit_creation_method SHELXL-97
_cell_angle_alpha 90.00
_cell_angle_beta 106.663(2)
_cell_angle_gamma 90.00
_cell_formula_units_Z 2
_cell_length_a 10.110(2)
_cell_length_b 4.7064(9)
_cell_length_c 16.686(3)
_cell_measurement_reflns_used 4140
_cell_measurement_temperature 296(2)
_cell_measurement_theta_max 25.02
_cell_measurement_theta_min 2.10
_cell_volume 760.6(3)
_computing_cell_refinement 'SAINT-Plus (Bruker, 2007)'
_computing_data_collection 'APEX2 (Bruker, 2007)'
_computing_data_reduction 'SAINT-Plus (Bruker, 2007)'
_computing_molecular_graphics 'SHELXTL (Sheldrick, 2008a)'
_computing_publication_material 'SHELXTL (Sheldrick, 2008a)'
_computing_structure_refinement 'SHELXTL (Sheldrick, 2008a)'
_computing_structure_solution 'SHELXTL (Sheldrick, 2008a)'
_diffrn_ambient_temperature 296(2)
_diffrn_detector_area_resol_mean 8.3
_diffrn_measured_fraction_theta_full 0.984
_diffrn_measured_fraction_theta_max 0.984
_diffrn_measurement_device_type 'Bruker APEXII CCD diffractometer'
_diffrn_measurement_method 'Sets of exposures each taken over 0.5\% \w rotation'
_diffrn_radiation_monochromator graphite
_diffrn_radiation_source 'fine-focus sealed tube'
_diffrn_radiation_type MoK\a
_diffrn_radiation_wavelength 0.71073
_diffrn_reflns_av_R_equivalents 0.0220
_diffrn_reflns_av_sigmaI/netI 0.0362
_diffrn_reflns_limit_h_max 12
_diffrn_reflns_limit_h_min -12
_diffrn_reflns_limit_k_max 5
_diffrn_reflns_limit_k_min -5
_diffrn_reflns_limit_l_max 19
_diffrn_reflns_limit_l_min -19
_diffrn_reflns_number 5312
_diffrn_reflns_theta_full 25.02
_diffrn_reflns_theta_max 25.02
_diffrn_reflns_theta_min 2.10
_diffrn_standards_decay_% 0
_diffrn_standards_number 0
_exptl_absorpt_coefficient_mu 0.230
_exptl_absorpt_correction_T_max 0.995
_exptl_absorpt_correction_T_min 0.800
_exptl_absorpt_correction_type multi-scan
_exptl_absorpt_process_details '(SADABS; Sheldrick, 2008b)'
_exptl_crystal_colour colourless
_exptl_crystal_density_diffrn 1.368
_exptl_crystal_density_method 'not measured'
_exptl_crystal_description 'flat needle'
_exptl_crystal_F_000 336
_exptl_crystal_size_max 1.24
_exptl_crystal_size_mid 0.1
_exptl_crystal_size_min 0.02
_refine_diff_density_max 0.242
_refine_diff_density_min -0.222
_refine_ls_abs_structure_details 'Flack (1983), 1082 Friedel pairs'
_refine_ls_abs_structure_Flack 0.00(10)
_refine_ls_extinction_method none
_refine_ls_goodness_of_fit_ref 1.183
_refine_ls_hydrogen_treatment mixed
_refine_ls_matrix_type full
_refine_ls_number_parameters 208
_refine_ls_number_reflns 2580
_refine_ls_number_restraints 7
_refine_ls_restrained_S_all 1.182
_refine_ls_R_factor_all 0.0409
_refine_ls_R_factor_gt 0.0374
_refine_ls_shift/su_max 0.000
_refine_ls_shift/su_mean 0.000
_refine_ls_structure_factor_coef Fsqd
_refine_ls_weighting_details 'calc w=1/[\s^2^(Fo^2^)+(0.0482P)^2^+0.0887P] where P=(Fo^2^+2Fc^2^)/3'
_refine_ls_weighting_scheme calc
_refine_ls_wR_factor_gt 0.0971
_refine_ls_wR_factor_ref 0.0985
_reflns_number_gt 2406
_reflns_number_total 2580
_reflns_threshold_expression >2sigma(I)
_cod_data_source_file sk3316.cif
_cod_data_source_block III
_cod_original_sg_symbol_H-M 'P 21'
_cod_database_code 2017144
_cod_database_fobs_code 2017144

loop_
_symmetry_equiv_pos_as_xyz
'x, y, z'
'-x, y+1/2, -z'

loop_
_atom_site_type_symbol
_atom_site_label
_atom_site_fract_x
_atom_site_fract_y
_atom_site_fract_z
_atom_site_U_iso_or_equiv
_atom_site_adp_type
_atom_site_calc_flag
_atom_site_refinement_flags
_atom_site_occupancy
_atom_site_disorder_assembly
_atom_site_disorder_group
O O1A 1.02662(17) 0.6111(5) 0.94043(11) 0.0328(4) Uani d . 1 . .
O O2A 1.15498(18) 0.3254(4) 0.88695(13) 0.0372(5) Uani d . 1 . .
N N1A 0.8114(2) 0.2392(5) 0.90004(14) 0.0259(5) Uani d D 1 . .
H H1A 0.744(3) 0.100(6) 0.8811(17) 0.039 Uiso d D 1 . .
H H2A 0.772(3) 0.416(6) 0.8981(18) 0.039 Uiso d D 1 . .
H H3A 0.858(3) 0.204(7) 0.9544(14) 0.039 Uiso d D 1 . .
C C1A 0.9139(2) 0.2362(6) 0.85202(15) 0.0243(6) Uani d . 1 . .
H H11A 0.9395 0.0394 0.8443 0.029 Uiso calc R 1 . .
C C2A 0.8565(3) 0.3771(7) 0.76664(16) 0.0335(7) Uani d . 1 . .
H H21A 0.8235 0.5649 0.7752 0.040 Uiso calc R 1 . .
H H22A 0.9317 0.4016 0.7419 0.040 Uiso calc R 1 . .
C C3A 0.7421(3) 0.2220(6) 0.70527(16) 0.0294(6) Uani d . 1 . .
C C4A 0.6054(3) 0.2728(7) 0.69934(18) 0.0383(7) Uani d . 1 . .
H H41A 0.5827 0.4032 0.7351 0.046 Uiso calc R 1 . .
C C5A 0.5017(3) 0.1316(9) 0.64071(19) 0.0461(7) Uani d . 1 . .
H H51A 0.4099 0.1693 0.6372 0.055 Uiso calc R 1 . .
C C6A 0.5325(3) -0.0625(7) 0.58788(19) 0.0454(8) Uani d . 1 . .
H H61A 0.4621 -0.1572 0.5487 0.054 Uiso calc R 1 . .
C C7A 0.6677(4) -0.1165(7) 0.59309(19) 0.0469(8) Uani d . 1 . .
H H71A 0.6895 -0.2485 0.5574 0.056 Uiso calc R 1 . .
C C8A 0.7717(3) 0.0247(6) 0.65126(18) 0.0390(7) Uani d . 1 . .
H H81A 0.8632 -0.0133 0.6542 0.047 Uiso calc R 1 . .
C C9A 1.0433(2) 0.4028(6) 0.89916(15) 0.0235(6) Uani d . 1 . .
S S1B 0.08623(7) 0.6219(2) 0.63320(4) 0.0437(2) Uani d . 1 . .
O O1B 0.52388(19) 0.4513(4) 0.93063(12) 0.0347(5) Uani d . 1 . .
O O2B 0.64088(17) 0.7423(4) 0.87050(13) 0.0365(5) Uani d . 1 . .
N N1B 0.3166(2) 0.8280(5) 0.90972(15) 0.0264(5) Uani d D 1 . .
H H1B 0.366(3) 0.867(7) 0.9627(14) 0.040 Uiso d D 1 . .
H H2B 0.274(3) 0.666(6) 0.9100(18) 0.040 Uiso d D 1 . .
H H3B 0.252(3) 0.963(6) 0.8966(19) 0.040 Uiso d D 1 . .
C C1B 0.4016(2) 0.8308(6) 0.85007(16) 0.0244(6) Uani d . 1 . .
H H11B 0.4241 1.0273 0.8396 0.029 Uiso calc R 1 . .
C C2B 0.3229(2) 0.6906(6) 0.76771(15) 0.0285(6) Uani d . 1 . .
H H21B 0.3794 0.7005 0.7296 0.034 Uiso calc R 1 . .
H H22B 0.3101 0.4913 0.7783 0.034 Uiso calc R 1 . .
C C3B 0.1827(3) 0.8196(7) 0.72479(17) 0.0357(7) Uani d . 1 . .
H H31B 0.1958 1.0127 0.7082 0.043 Uiso calc R 1 . .
H H32B 0.1290 0.8280 0.7645 0.043 Uiso calc R 1 . .
C C4B 0.1662(4) 0.7323(12) 0.5567(2) 0.0769(13) Uani d . 1 . .
H H41B 0.1226 0.6396 0.5045 0.115 Uiso calc R 1 . .
H H42B 0.2623 0.6827 0.5746 0.115 Uiso calc R 1 . .
H H43B 0.1570 0.9344 0.5494 0.115 Uiso calc R 1 . .
C C5B 0.5345(2) 0.6651(6) 0.88800(15) 0.0247(6) Uani d . 1 . .

loop_
_atom_site_aniso_label
_atom_site_aniso_U_11
_atom_site_aniso_U_22
_atom_site_aniso_U_33
_atom_site_aniso_U_12
_atom_site_aniso_U_13
_atom_site_aniso_U_23
O1A 0.0323(9) 0.0284(10) 0.0356(10) -0.0043(9) 0.0065(8) -0.0093(10)
O2A 0.0206(9) 0.0328(11) 0.0586(13) -0.0004(8) 0.0124(9) -0.0036(10)
N1A 0.0227(11) 0.0249(12) 0.0286(12) -0.0018(10) 0.0049(9) 0.0036(11)
C1A 0.0224(12) 0.0223(13) 0.0283(13) -0.0003(11) 0.0076(10) -0.0003(12)
C2A 0.0341(15) 0.0375(18) 0.0285(14) -0.0065(13) 0.0082(12) 0.0024(13)
C3A 0.0322(14) 0.0313(15) 0.0225(13) -0.0009(12) 0.0047(11) 0.0059(12)
C4A 0.0356(15) 0.0421(18) 0.0350(16) 0.0055(14) 0.0066(13) -0.0051(14)
C5A 0.0282(14) 0.059(2) 0.0451(16) -0.0018(17) 0.0015(12) 0.001(2)
C6A 0.0464(19) 0.047(2) 0.0327(16) -0.0135(16) -0.0044(14) 0.0005(16)
C7A 0.064(2) 0.0405(19) 0.0343(16) 0.0017(16) 0.0115(15) -0.0094(15)
C8A 0.0352(15) 0.047(2) 0.0326(15) 0.0033(14) 0.0070(13) -0.0019(14)
C9A 0.0246(13) 0.0192(15) 0.0245(13) 0.0001(11) 0.0033(11) 0.0063(12)
S1B 0.0360(4) 0.0576(5) 0.0332(4) -0.0070(4) 0.0032(3) -0.0072(4)
O1B 0.0334(10) 0.0318(12) 0.0360(11) 0.0047(9) 0.0052(9) 0.0064(10)
O2B 0.0215(9) 0.0330(11) 0.0557(13) -0.0019(8) 0.0123(9) -0.0010(10)
N1B 0.0248(12) 0.0248(13) 0.0284(12) 0.0007(10) 0.0057(10) -0.0049(11)
C1B 0.0252(13) 0.0168(13) 0.0318(14) 0.0016(11) 0.0093(11) 0.0030(12)
C2B 0.0288(13) 0.0272(18) 0.0278(13) 0.0043(11) 0.0054(11) 0.0007(12)
C3B 0.0302(15) 0.0418(18) 0.0310(15) 0.0037(13) 0.0022(12) -0.0097(14)
C4B 0.066(2) 0.125(4) 0.0393(19) -0.019(3) 0.0147(17) -0.001(2)
C5B 0.0235(12) 0.0217(17) 0.0261(13) -0.0007(12) 0.0025(10) -0.0045(12)

loop_
_atom_type_symbol
_atom_type_description
_atom_type_scat_dispersion_real
_atom_type_scat_dispersion_imag
_atom_type_scat_source
C C 0.0033 0.0016 'International Tables Vol C Tables 4.2.6.8 and 6.1.1.4'
H H 0.0000 0.0000 'International Tables Vol C Tables 4.2.6.8 and 6.1.1.4'
N N 0.0061 0.0033 'International Tables Vol C Tables 4.2.6.8 and 6.1.1.4'
O O 0.0106 0.0060 'International Tables Vol C Tables 4.2.6.8 and 6.1.1.4'
S S 0.1246 0.1234 'International Tables Vol C Tables 4.2.6.8 and 6.1.1.4'

loop_
_geom_angle_atom_site_label_1
_geom_angle_atom_site_label_2
_geom_angle_atom_site_label_3
_geom_angle_site_symmetry_1
_geom_angle_site_symmetry_3
_geom_angle
_geom_angle_publ_flag
C1A N1A H1A . . 111.4(18) ?
C1A N1A H2A . . 110.5(19) ?
H1A N1A H2A . . 111(3) ?
C1A N1A H3A . . 107.2(17) ?
H1A N1A H3A . . 109(3) ?
H2A N1A H3A . . 107(3) ?
N1A C1A C2A . . 111.3(2) ?
N1A C1A C9A . . 110.1(2) ?
C2A C1A C9A . . 107.2(2) ?
N1A C1A H11A . . 109.4 ?
C2A C1A H11A . . 109.4 ?
C9A C1A H11A . . 109.4 ?
C3A C2A C1A . . 116.0(2) ?
C3A C2A H21A . . 108.3 ?
C1A C2A H21A . . 108.3 ?
C3A C2A H22A . . 108.3 ?
C1A C2A H22A . . 108.3 ?
H21A C2A H22A . . 107.4 ?
C4A C3A C8A . . 117.9(3) ?
C4A C3A C2A . . 121.8(3) ?
C8A C3A C2A . . 120.2(3) ?
C3A C4A C5A . . 120.6(3) ?
C3A C4A H41A . . 119.7 ?
C5A C4A H41A . . 119.7 ?
C6A C5A C4A . . 120.8(3) ?
C6A C5A H51A . . 119.6 ?
C4A C5A H51A . . 119.6 ?
C5A C6A C7A . . 119.4(3) ?
C5A C6A H61A . . 120.3 ?
C7A C6A H61A . . 120.3 ?
C6A C7A C8A . . 120.1(3) ?
C6A C7A H71A . . 120.0 ?
C8A C7A H71A . . 120.0 ?
C7A C8A C3A . . 121.2(3) ?
C7A C8A H81A . . 119.4 ?
C3A C8A H81A . . 119.4 ?
O1A C9A O2A . . 126.3(2) ?
O1A C9A C1A . . 117.2(2) ?
O2A C9A C1A . . 116.2(2) ?
C4B S1B C3B . . 102.12(17) ?
C1B N1B H1B . . 113.2(18) ?
C1B N1B H2B . . 113(2) ?
H1B N1B H2B . . 108(3) ?
C1B N1B H3B . . 111(2) ?
H1B N1B H3B . . 105(3) ?
H2B N1B H3B . . 107(3) ?
N1B C1B C5B . . 109.1(2) ?
N1B C1B C2B . . 110.2(2) ?
C5B C1B C2B . . 108.8(2) ?
N1B C1B H11B . . 109.6 ?
C5B C1B H11B . . 109.6 ?
C2B C1B H11B . . 109.6 ?
C3B C2B C1B . . 115.3(2) ?
C3B C2B H21B . . 108.5 ?
C1B C2B H21B . . 108.5 ?
C3B C2B H22B . . 108.5 ?
C1B C2B H22B . . 108.5 ?
H21B C2B H22B . . 107.5 ?
C2B C3B S1B . . 113.29(19) ?
C2B C3B H31B . . 108.9 ?
S1B C3B H31B . . 108.9 ?
C2B C3B H32B . . 108.9 ?
S1B C3B H32B . . 108.9 ?
H31B C3B H32B . . 107.7 ?
S1B C4B H41B . . 109.5 ?
S1B C4B H42B . . 109.5 ?
H41B C4B H42B . . 109.5 ?
S1B C4B H43B . . 109.5 ?
H41B C4B H43B . . 109.5 ?
H42B C4B H43B . . 109.5 ?
O2B C5B O1B . . 125.9(2) ?
O2B C5B C1B . . 118.0(2) ?
O1B C5B C1B . . 115.9(2) ?

loop_
_geom_bond_atom_site_label_1
_geom_bond_atom_site_label_2
_geom_bond_site_symmetry_2
_geom_bond_distance
_geom_bond_publ_flag
O1A C9A . 1.237(3) ?
O2A C9A . 1.257(3) ?
N1A C1A . 1.481(3) ?
N1A H1A . 0.93(2) ?
N1A H2A . 0.92(2) ?
N1A H3A . 0.91(2) ?
C1A C2A . 1.527(4) ?
C1A C9A . 1.535(4) ?
C1A H11A . 0.9800 ?
C2A C3A . 1.497(4) ?
C2A H21A . 0.9700 ?
C2A H22A . 0.9700 ?
C3A C4A . 1.378(4) ?
C3A C8A . 1.385(4) ?
C4A C5A . 1.381(4) ?
C4A H41A . 0.9300 ?
C5A C6A . 1.366(5) ?
C5A H51A . 0.9300 ?
C6A C7A . 1.368(5) ?
C6A H61A . 0.9300 ?
C7A C8A . 1.380(4) ?
C7A H71A . 0.9300 ?
C8A H81A . 0.9300 ?
S1B C4B . 1.774(4) ?
S1B C3B . 1.816(3) ?
O1B C5B . 1.254(3) ?
O2B C5B . 1.247(3) ?
N1B C1B . 1.491(3) ?
N1B H1B . 0.90(2) ?
N1B H2B . 0.88(2) ?
N1B H3B . 0.89(2) ?
C1B C5B . 1.525(3) ?
C1B C2B . 1.526(3) ?
C1B H11B . 0.9800 ?
C2B C3B . 1.519(4) ?
C2B H21B . 0.9700 ?
C2B H22B . 0.9700 ?
C3B H31B . 0.9700 ?
C3B H32B . 0.9700 ?
C4B H41B . 0.9600 ?
C4B H42B . 0.9600 ?
C4B H43B . 0.9600 ?

loop_
_geom_hbond_atom_site_label_D
_geom_hbond_atom_site_label_H
_geom_hbond_atom_site_label_A
_geom_hbond_site_symmetry_A
_geom_hbond_distance_DH
_geom_hbond_distance_HA
_geom_hbond_distance_DA
_geom_hbond_angle_DHA
N1A H1A O2B 1_545 0.93(2) 1.96(3) 2.863(3) 162(3)
N1A H2A O2B . 0.92(2) 2.00(2) 2.887(3) 163(3)
N1A H3A O1A 2_747 0.91(2) 1.86(2) 2.762(3) 172(3)
N1B H1B O1B 2_657 0.90(2) 1.85(2) 2.752(3) 176(3)
N1B H2B O2A 1_455 0.88(2) 1.98(2) 2.838(3) 168(3)
N1B H3B O2A 1_465 0.89(2) 1.95(2) 2.817(3) 163(3)

loop_
_geom_torsion_atom_site_label_1
_geom_torsion_atom_site_label_2
_geom_torsion_atom_site_label_3
_geom_torsion_atom_site_label_4
_geom_torsion_site_symmetry_1
_geom_torsion_site_symmetry_2
_geom_torsion_site_symmetry_3
_geom_torsion_site_symmetry_4
_geom_torsion
_geom_torsion_publ_flag
N1A C1A C2A C3A . . . . -68.4(3) ?
C9A C1A C2A C3A . . . . 171.1(2) ?
C1A C2A C3A C4A . . . . 91.2(3) ?
C1A C2A C3A C8A . . . . -90.0(3) ?
C8A C3A C4A C5A . . . . -0.5(5) ?
C2A C3A C4A C5A . . . . 178.4(3) ?
C3A C4A C5A C6A . . . . 0.5(5) ?
C4A C5A C6A C7A . . . . -0.2(5) ?
C5A C6A C7A C8A . . . . -0.1(5) ?
C6A C7A C8A C3A . . . . 0.1(5) ?
C4A C3A C8A C7A . . . . 0.2(4) ?
C2A C3A C8A C7A . . . . -178.7(3) ?
N1A C1A C9A O1A . . . . -33.7(3) ?
C2A C1A C9A O1A . . . . 87.5(3) ?
N1A C1A C9A O2A . . . . 151.3(2) ?
C2A C1A C9A O2A . . . . -87.5(3) ?
N1B C1B C2B C3B . . . . 56.5(3) ?
C5B C1B C2B C3B . . . . 176.1(2) ?
C1B C2B C3B S1B . . . . -173.88(19) ?
C4B S1B C3B C2B . . . . -78.3(3) ?
N1B C1B C5B O2B . . . . -148.0(2) ?
C2B C1B C5B O2B . . . . 91.8(3) ?
N1B C1B C5B O1B . . . . 36.0(3) ?
C2B C1B C5B O1B . . . . -84.3(3) ?

loop_
_cod_related_entry_id
_cod_related_entry_database
_cod_related_entry_code
1 ChemSpider 30654161
